data_1566577
loop_
_publ_author_name
'Connor, Gannon P.'
'Delony, Daniel'
'Weber, Jeremy E.'
'Mercado, Brandon Q.'
'Curley, Julia B.'
'Schneider, Sven'
'Mayer, James M.'
'Holland, Patrick L.'

_publ_section_title
;
 Facile conversion of ammonia to a nitride in a rhenium system that
 cleaves dinitrogen
;
_journal_name_full 'Chemical Science'
_journal_paper_doi 10.1039/D1SC04503B
_journal_year 2022
_chemical_formula_moiety 'C20 H46 Cl N2 P2 Re'
_chemical_formula_sum 'C20 H46 Cl N2 P2 Re'
_chemical_formula_weight 598.18
_space_group_crystal_system monoclinic
_space_group_IT_number 14
_space_group_name_Hall '-P 2yn'
_space_group_name_H-M_alt 'P 1 21/n 1'
_atom_sites_solution_hydrogens mixed
_atom_sites_solution_primary SHELXT
_atom_sites_solution_secondary difmap
_audit_creation_method SHELXL-2014/7
_audit_update_record
;
2021-08-02 deposited with the CCDC.	2022-02-22 downloaded from the CCDC.
;
_cell_angle_alpha 90
_cell_angle_beta 92.515(3)
_cell_angle_gamma 90
_cell_formula_units_Z 4
_cell_length_a 8.5852(3)
_cell_length_b 23.5810(7)
_cell_length_c 12.2292(4)
_cell_measurement_reflns_used 10397
_cell_measurement_temperature 93(2)
_cell_measurement_theta_max 27.6490
_cell_measurement_theta_min 3.0580
_cell_volume 2473.39(14)
_computing_cell_refinement 'CrysAlisPro 1.171.39.28e (Rigaku OD, 2015)'
_computing_data_collection 'CrysAlisPro 1.171.39.28e (Rigaku OD, 2015)'
_computing_data_reduction 'CrysAlisPro 1.171.39.28e (Rigaku OD, 2015)'
_computing_molecular_graphics
; 
Dolomanov, O.V.; Bourhis, L.J.; Gildea, R.J.; Howard, J.A.K.; Puschmann, H., 
OLEX2: A complete structure solution, refinement and analysis program 
(2009). J. Appl. Cryst., 42, 339-341. 
;
_computing_publication_material 'CIFTAB-2014/2 (Sheldrick, 2014)'
_computing_structure_refinement 'SHELXL-2014/7 (Sheldrick, 2014)'
_computing_structure_solution 'SHELXT-2014/5 (Sheldrick, 2014)'
_diffrn_ambient_temperature 93(2)
_diffrn_detector_area_resol_mean 5.8
_diffrn_measured_fraction_theta_full 0.999
_diffrn_measured_fraction_theta_max 0.999
_diffrn_measurement_device_type 'Dectris Pilatus 3R'
_diffrn_measurement_method \w
_diffrn_radiation_type MoK\a
_diffrn_radiation_wavelength 0.71073
_diffrn_reflns_av_R_equivalents 0.0853
_diffrn_reflns_av_unetI/netI 0.0570
_diffrn_reflns_Laue_measured_fraction_full 0.999
_diffrn_reflns_Laue_measured_fraction_max 0.999
_diffrn_reflns_limit_h_max 11
_diffrn_reflns_limit_h_min -9
_diffrn_reflns_limit_k_max 30
_diffrn_reflns_limit_k_min -30
_diffrn_reflns_limit_l_max 15
_diffrn_reflns_limit_l_min -15
_diffrn_reflns_number 35252
_diffrn_reflns_point_group_measured_fraction_full 0.999
_diffrn_reflns_point_group_measured_fraction_max 0.999
_diffrn_reflns_theta_full 25.242
_diffrn_reflns_theta_max 27.483
_diffrn_reflns_theta_min 2.937
_diffrn_source 'microfocus rotating anode'
_exptl_absorpt_coefficient_mu 5.158
_exptl_absorpt_correction_T_max 1.00000
_exptl_absorpt_correction_T_min 0.53287
_exptl_absorpt_correction_type multi-scan
_exptl_absorpt_process_details
; 
CrysAlisPro 1.171.39.28e (Rigaku Oxford Diffraction, 2015) 
Empirical absorption correction using spherical harmonics, 
 implemented in SCALE3 ABSPACK scaling algorithm. 
;
_exptl_crystal_colour Green
_exptl_crystal_density_diffrn 1.606
_exptl_crystal_description Plate
_exptl_crystal_F_000 1208
_exptl_crystal_size_max 0.200
_exptl_crystal_size_mid 0.200
_exptl_crystal_size_min 0.050
_refine_diff_density_max 1.871
_refine_diff_density_min -1.100
_refine_diff_density_rms 0.147
_refine_ls_extinction_method none
_refine_ls_goodness_of_fit_ref 1.008
_refine_ls_hydrogen_treatment mixed
_refine_ls_matrix_type full
_refine_ls_number_parameters 253
_refine_ls_number_reflns 5656
_refine_ls_number_restraints 4
_refine_ls_restrained_S_all 1.008
_refine_ls_R_factor_all 0.0383
_refine_ls_R_factor_gt 0.0290
_refine_ls_shift/su_max 0.002
_refine_ls_shift/su_mean 0.000
_refine_ls_structure_factor_coef Fsqd
_refine_ls_weighting_details 'w=1/[\s^2^(Fo^2^)+(0.0182P)^2^] where P=(Fo^2^+2Fc^2^)/3'
_refine_ls_weighting_scheme calc
_refine_ls_wR_factor_gt 0.0621
_refine_ls_wR_factor_ref 0.0647
_reflns_Friedel_coverage 0.000
_reflns_number_gt 4806
_reflns_number_total 5656
_reflns_threshold_expression 'I > 2\s(I)'
_cod_data_source_file d1sc04503b2.cif
_cod_data_source_block 007c-17049
_cod_original_sg_symbol_H-M 'P 21/n'
_cod_database_code 1566577
_shelx_shelxl_version_number 2014/7
_shelx_space_group_comment
; 
The symmetry employed for this shelxl refinement is uniquely defined 
by the following loop, which should always be used as a source of 
symmetry information in preference to the above space-group names. 
They are only intended as comments. 
;
_shelx_estimated_absorpt_t_min 0.425
_shelx_estimated_absorpt_t_max 0.782

loop_
_space_group_symop_operation_xyz
'x, y, z'
'-x+1/2, y+1/2, -z+1/2'
'-x, -y, -z'
'x-1/2, -y-1/2, z-1/2'

loop_
_atom_site_label
_atom_site_type_symbol
_atom_site_fract_x
_atom_site_fract_y
_atom_site_fract_z
_atom_site_U_iso_or_equiv
_atom_site_adp_type
_atom_site_occupancy
_atom_site_site_symmetry_order
_atom_site_calc_flag
_atom_site_refinement_flags_posn
_atom_site_refinement_flags_adp
_atom_site_refinement_flags_occupancy
_atom_site_disorder_assembly
_atom_site_disorder_group
Re1 Re 0.54133(2) 0.29910(2) 0.33037(2) 0.00954(6) Uani 1 1 d D . . . .
Cl1 Cl 0.48799(11) 0.29106(4) 0.13804(7) 0.02061(19) Uani 1 1 d . . . . .
P1 P 0.41556(10) 0.21065(3) 0.36567(7) 0.00973(17) Uani 1 1 d . . . . .
P2 P 0.61166(10) 0.39675(3) 0.32619(7) 0.01208(18) Uani 1 1 d . . . . .
N1 N 0.4251(3) 0.32267(11) 0.4547(2) 0.0121(6) Uani 1 1 d . . . . .
N2 N 0.7528(3) 0.27120(12) 0.3650(2) 0.0158(6) Uani 1 1 d D . . . .
H2B H 0.7727(19) 0.2375(5) 0.389(3) 0.019 Uiso 1 1 d D U . . .
H2A H 0.8326(16) 0.2924(5) 0.379(3) 0.019 Uiso 1 1 d D U . . .
C1 C 0.3661(4) 0.22310(14) 0.5084(3) 0.0135(7) Uani 1 1 d . . . . .
H1A H 0.2748 0.1998 0.5264 0.016 Uiso 1 1 calc R U . . .
H1B H 0.4549 0.2121 0.5583 0.016 Uiso 1 1 calc R U . . .
C2 C 0.3288(4) 0.28566(14) 0.5233(3) 0.0144(7) Uani 1 1 d . . . . .
H2C H 0.2171 0.2922 0.5038 0.017 Uiso 1 1 calc R U . . .
H2D H 0.3474 0.2960 0.6013 0.017 Uiso 1 1 calc R U . . .
C3 C 0.4087(4) 0.38224(14) 0.4944(3) 0.0154(7) Uani 1 1 d . . . . .
H3A H 0.4070 0.3821 0.5753 0.018 Uiso 1 1 calc R U . . .
H3B H 0.3081 0.3979 0.4656 0.018 Uiso 1 1 calc R U . . .
C4 C 0.5408(4) 0.42033(14) 0.4592(3) 0.0184(8) Uani 1 1 d . . . . .
H4A H 0.6276 0.4192 0.5152 0.022 Uiso 1 1 calc R U . . .
H4B H 0.5034 0.4600 0.4530 0.022 Uiso 1 1 calc R U . . .
C5 C 0.2188(4) 0.20030(13) 0.2904(3) 0.0129(7) Uani 1 1 d . . . . .
C6 C 0.1457(4) 0.25926(14) 0.2724(3) 0.0172(7) Uani 1 1 d . . . . .
H6A H 0.1350 0.2779 0.3432 0.026 Uiso 1 1 calc R U . . .
H6B H 0.0427 0.2553 0.2354 0.026 Uiso 1 1 calc R U . . .
H6C H 0.2129 0.2822 0.2270 0.026 Uiso 1 1 calc R U . . .
C7 C 0.1021(4) 0.16498(15) 0.3533(3) 0.0192(8) Uani 1 1 d . . . . .
H7A H 0.1471 0.1277 0.3703 0.029 Uiso 1 1 calc R U . . .
H7B H 0.0057 0.1603 0.3082 0.029 Uiso 1 1 calc R U . . .
H7C H 0.0790 0.1845 0.4215 0.029 Uiso 1 1 calc R U . . .
C8 C 0.2401(4) 0.17354(15) 0.1768(3) 0.0190(8) Uani 1 1 d . . . . .
H8A H 0.3234 0.1935 0.1401 0.029 Uiso 1 1 calc R U . . .
H8B H 0.1425 0.1767 0.1325 0.029 Uiso 1 1 calc R U . . .
H8C H 0.2679 0.1334 0.1856 0.029 Uiso 1 1 calc R U . . .
C9 C 0.5262(4) 0.14049(14) 0.3693(3) 0.0156(7) Uani 1 1 d . . . . .
C10 C 0.6449(4) 0.14136(16) 0.4677(3) 0.0226(8) Uani 1 1 d . . . . .
H10A H 0.6963 0.1784 0.4719 0.034 Uiso 1 1 calc R U . . .
H10B H 0.7231 0.1117 0.4584 0.034 Uiso 1 1 calc R U . . .
H10C H 0.5906 0.1345 0.5353 0.034 Uiso 1 1 calc R U . . .
C11 C 0.4278(5) 0.08658(14) 0.3803(3) 0.0215(8) Uani 1 1 d . . . . .
H11A H 0.3598 0.0907 0.4421 0.032 Uiso 1 1 calc R U . . .
H11B H 0.4968 0.0539 0.3929 0.032 Uiso 1 1 calc R U . . .
H11C H 0.3639 0.0807 0.3129 0.032 Uiso 1 1 calc R U . . .
C12 C 0.6162(4) 0.13785(14) 0.2620(3) 0.0183(8) Uani 1 1 d . . . . .
H12A H 0.5417 0.1356 0.1991 0.027 Uiso 1 1 calc R U . . .
H12B H 0.6836 0.1043 0.2633 0.027 Uiso 1 1 calc R U . . .
H12C H 0.6801 0.1720 0.2558 0.027 Uiso 1 1 calc R U . . .
C13 C 0.4999(4) 0.44462(14) 0.2244(3) 0.0162(7) Uani 1 1 d . . . . .
C14 C 0.3292(4) 0.42315(17) 0.2212(3) 0.0226(8) Uani 1 1 d . . . . .
H14A H 0.3265 0.3830 0.2005 0.034 Uiso 1 1 calc R U . . .
H14B H 0.2666 0.4452 0.1675 0.034 Uiso 1 1 calc R U . . .
H14C H 0.2865 0.4276 0.2937 0.034 Uiso 1 1 calc R U . . .
C15 C 0.5625(5) 0.43819(16) 0.1099(3) 0.0249(9) Uani 1 1 d . . . . .
H15A H 0.6647 0.4566 0.1076 0.037 Uiso 1 1 calc R U . . .
H15B H 0.4901 0.4561 0.0561 0.037 Uiso 1 1 calc R U . . .
H15C H 0.5728 0.3978 0.0925 0.037 Uiso 1 1 calc R U . . .
C16 C 0.4926(5) 0.50793(17) 0.2540(3) 0.0317(10) Uani 1 1 d . . . . .
H16A H 0.4390 0.5125 0.3226 0.048 Uiso 1 1 calc R U . . .
H16B H 0.4355 0.5286 0.1954 0.048 Uiso 1 1 calc R U . . .
H16C H 0.5987 0.5231 0.2630 0.048 Uiso 1 1 calc R U . . .
C17 C 0.8245(4) 0.41898(14) 0.3316(3) 0.0166(7) Uani 1 1 d . . . . .
C18 C 0.9012(4) 0.38869(16) 0.2369(3) 0.0217(8) Uani 1 1 d . . . . .
H18A H 0.8703 0.3487 0.2359 0.033 Uiso 1 1 calc R U . . .
H18B H 1.0148 0.3915 0.2468 0.033 Uiso 1 1 calc R U . . .
H18C H 0.8674 0.4066 0.1675 0.033 Uiso 1 1 calc R U . . .
C19 C 0.8592(5) 0.48268(16) 0.3244(3) 0.0282(9) Uani 1 1 d . . . . .
H19A H 0.8275 0.4966 0.2512 0.042 Uiso 1 1 calc R U . . .
H19B H 0.9712 0.4891 0.3378 0.042 Uiso 1 1 calc R U . . .
H19C H 0.8012 0.5030 0.3794 0.042 Uiso 1 1 calc R U . . .
C20 C 0.9015(5) 0.39838(16) 0.4413(3) 0.0247(8) Uani 1 1 d . . . . .
H20A H 0.8785 0.4253 0.4994 0.037 Uiso 1 1 calc R U . . .
H20B H 1.0146 0.3958 0.4345 0.037 Uiso 1 1 calc R U . . .
H20C H 0.8601 0.3610 0.4593 0.037 Uiso 1 1 calc R U . . .

loop_
_atom_site_aniso_label
_atom_site_aniso_U_11
_atom_site_aniso_U_22
_atom_site_aniso_U_33
_atom_site_aniso_U_23
_atom_site_aniso_U_13
_atom_site_aniso_U_12
Re1 0.00929(8) 0.00791(8) 0.01159(8) -0.00105(4) 0.00248(5) -0.00004(5)
Cl1 0.0246(5) 0.0218(4) 0.0155(4) -0.0001(3) 0.0018(4) -0.0029(4)
P1 0.0093(4) 0.0082(4) 0.0117(4) -0.0001(3) 0.0012(3) -0.0005(3)
P2 0.0126(4) 0.0084(4) 0.0152(4) -0.0007(3) 0.0013(3) -0.0007(4)
N1 0.0121(15) 0.0111(14) 0.0134(14) 0.0010(11) 0.0053(11) 0.0002(12)
N2 0.0118(15) 0.0069(13) 0.0291(16) -0.0013(12) 0.0045(12) -0.0051(12)
C1 0.0155(18) 0.0134(16) 0.0117(16) -0.0018(12) 0.0030(13) -0.0031(15)
C2 0.0152(19) 0.0152(16) 0.0130(17) -0.0009(12) 0.0040(14) -0.0016(15)
C3 0.0149(19) 0.0129(16) 0.0187(17) -0.0049(13) 0.0041(14) 0.0014(15)
C4 0.022(2) 0.0119(16) 0.0212(18) -0.0021(13) 0.0030(15) 0.0030(16)
C5 0.0086(17) 0.0147(17) 0.0153(17) -0.0017(12) -0.0005(13) -0.0010(14)
C6 0.0150(19) 0.0177(18) 0.0187(18) 0.0007(14) -0.0024(14) 0.0017(15)
C7 0.0156(19) 0.0211(19) 0.0210(18) -0.0016(14) 0.0004(14) -0.0053(16)
C8 0.021(2) 0.0196(18) 0.0163(18) -0.0039(14) 0.0011(14) -0.0037(16)
C9 0.0176(19) 0.0124(16) 0.0169(17) 0.0038(13) 0.0037(14) 0.0017(15)
C10 0.022(2) 0.0209(19) 0.025(2) 0.0037(15) -0.0003(16) 0.0056(17)
C11 0.025(2) 0.0092(16) 0.031(2) -0.0009(14) 0.0074(16) -0.0027(16)
C12 0.021(2) 0.0124(17) 0.0224(18) -0.0011(14) 0.0058(15) 0.0020(16)
C13 0.018(2) 0.0105(16) 0.0192(18) 0.0009(13) -0.0023(14) 0.0028(15)
C14 0.015(2) 0.027(2) 0.025(2) 0.0031(15) -0.0028(15) 0.0018(17)
C15 0.028(2) 0.023(2) 0.023(2) 0.0089(15) 0.0014(16) -0.0003(18)
C16 0.037(3) 0.018(2) 0.040(2) 0.0010(16) -0.0058(19) 0.0054(19)
C17 0.0176(19) 0.0137(16) 0.0184(18) 0.0022(13) 0.0002(14) -0.0031(15)
C18 0.0148(19) 0.026(2) 0.0245(19) 0.0033(15) 0.0035(15) -0.0016(17)
C19 0.026(2) 0.0193(19) 0.039(2) -0.0005(16) 0.0023(18) -0.0110(18)
C20 0.019(2) 0.026(2) 0.029(2) 0.0021(16) -0.0034(16) -0.0021(18)

loop_
_atom_type_symbol
_atom_type_description
_atom_type_scat_dispersion_real
_atom_type_scat_dispersion_imag
_atom_type_scat_source
C C 0.0033 0.0016 'International Tables Vol C Tables 4.2.6.8 and 6.1.1.4'
H H 0.0000 0.0000 'International Tables Vol C Tables 4.2.6.8 and 6.1.1.4'
Cl Cl 0.1484 0.1585 'International Tables Vol C Tables 4.2.6.8 and 6.1.1.4'
N N 0.0061 0.0033 'International Tables Vol C Tables 4.2.6.8 and 6.1.1.4'
P P 0.1023 0.0942 'International Tables Vol C Tables 4.2.6.8 and 6.1.1.4'
Re Re -1.0185 7.2310 'International Tables Vol C Tables 4.2.6.8 and 6.1.1.4'

loop_
_geom_angle_atom_site_label_1
_geom_angle_atom_site_label_2
_geom_angle_atom_site_label_3
_geom_angle
_geom_angle_site_symmetry_1
_geom_angle_site_symmetry_3
_geom_angle_publ_flag
N1 Re1 N2 115.55(12) . . ?
N1 Re1 P2 83.06(8) . . ?
N2 Re1 P2 95.51(8) . . ?
N1 Re1 Cl1 135.58(9) . . ?
N2 Re1 Cl1 108.80(9) . . ?
P2 Re1 Cl1 95.37(3) . . ?
N1 Re1 P1 81.76(8) . . ?
N2 Re1 P1 95.12(8) . . ?
P2 Re1 P1 164.15(3) . . ?
Cl1 Re1 P1 92.29(3) . . ?
C1 P1 C5 104.05(16) . . ?
C1 P1 C9 104.58(15) . . ?
C5 P1 C9 109.30(15) . . ?
C1 P1 Re1 99.02(11) . . ?
C5 P1 Re1 114.93(10) . . ?
C9 P1 Re1 122.10(11) . . ?
C4 P2 C17 103.86(16) . . ?
C4 P2 C13 102.76(16) . . ?
C17 P2 C13 108.38(15) . . ?
C4 P2 Re1 100.28(11) . . ?
C17 P2 Re1 120.69(11) . . ?
C13 P2 Re1 117.73(11) . . ?
C2 N1 C3 107.8(2) . . ?
C2 N1 Re1 126.4(2) . . ?
C3 N1 Re1 125.8(2) . . ?
Re1 N2 H2B 123.5(11) . . ?
Re1 N2 H2A 124.8(11) . . ?
H2B N2 H2A 109.0(4) . . ?
C2 C1 P1 109.1(2) . . ?
C2 C1 H1A 109.9 . . ?
P1 C1 H1A 109.9 . . ?
C2 C1 H1B 109.9 . . ?
P1 C1 H1B 109.9 . . ?
H1A C1 H1B 108.3 . . ?
N1 C2 C1 112.1(3) . . ?
N1 C2 H2C 109.2 . . ?
C1 C2 H2C 109.2 . . ?
N1 C2 H2D 109.2 . . ?
C1 C2 H2D 109.2 . . ?
H2C C2 H2D 107.9 . . ?
N1 C3 C4 112.3(3) . . ?
N1 C3 H3A 109.1 . . ?
C4 C3 H3A 109.1 . . ?
N1 C3 H3B 109.1 . . ?
C4 C3 H3B 109.1 . . ?
H3A C3 H3B 107.9 . . ?
C3 C4 P2 110.5(2) . . ?
C3 C4 H4A 109.6 . . ?
P2 C4 H4A 109.6 . . ?
C3 C4 H4B 109.6 . . ?
P2 C4 H4B 109.6 . . ?
H4A C4 H4B 108.1 . . ?
C7 C5 C6 106.9(3) . . ?
C7 C5 C8 109.6(3) . . ?
C6 C5 C8 107.7(3) . . ?
C7 C5 P1 114.3(2) . . ?
C6 C5 P1 107.5(2) . . ?
C8 C5 P1 110.5(2) . . ?
C5 C6 H6A 109.5 . . ?
C5 C6 H6B 109.5 . . ?
H6A C6 H6B 109.5 . . ?
C5 C6 H6C 109.5 . . ?
H6A C6 H6C 109.5 . . ?
H6B C6 H6C 109.5 . . ?
C5 C7 H7A 109.5 . . ?
C5 C7 H7B 109.5 . . ?
H7A C7 H7B 109.5 . . ?
C5 C7 H7C 109.5 . . ?
H7A C7 H7C 109.5 . . ?
H7B C7 H7C 109.5 . . ?
C5 C8 H8A 109.5 . . ?
C5 C8 H8B 109.5 . . ?
H8A C8 H8B 109.5 . . ?
C5 C8 H8C 109.5 . . ?
H8A C8 H8C 109.5 . . ?
H8B C8 H8C 109.5 . . ?
C11 C9 C10 106.9(3) . . ?
C11 C9 C12 109.7(3) . . ?
C10 C9 C12 108.9(3) . . ?
C11 C9 P1 116.4(3) . . ?
C10 C9 P1 108.6(2) . . ?
C12 C9 P1 106.3(2) . . ?
C9 C10 H10A 109.5 . . ?
C9 C10 H10B 109.5 . . ?
H10A C10 H10B 109.5 . . ?
C9 C10 H10C 109.5 . . ?
H10A C10 H10C 109.5 . . ?
H10B C10 H10C 109.5 . . ?
C9 C11 H11A 109.5 . . ?
C9 C11 H11B 109.5 . . ?
H11A C11 H11B 109.5 . . ?
C9 C11 H11C 109.5 . . ?
H11A C11 H11C 109.5 . . ?
H11B C11 H11C 109.5 . . ?
C9 C12 H12A 109.5 . . ?
C9 C12 H12B 109.5 . . ?
H12A C12 H12B 109.5 . . ?
C9 C12 H12C 109.5 . . ?
H12A C12 H12C 109.5 . . ?
H12B C12 H12C 109.5 . . ?
C15 C13 C16 109.4(3) . . ?
C15 C13 C14 108.3(3) . . ?
C16 C13 C14 105.9(3) . . ?
C15 C13 P2 110.6(2) . . ?
C16 C13 P2 116.4(3) . . ?
C14 C13 P2 105.7(2) . . ?
C13 C14 H14A 109.5 . . ?
C13 C14 H14B 109.5 . . ?
H14A C14 H14B 109.5 . . ?
C13 C14 H14C 109.5 . . ?
H14A C14 H14C 109.5 . . ?
H14B C14 H14C 109.5 . . ?
C13 C15 H15A 109.5 . . ?
C13 C15 H15B 109.5 . . ?
H15A C15 H15B 109.5 . . ?
C13 C15 H15C 109.5 . . ?
H15A C15 H15C 109.5 . . ?
H15B C15 H15C 109.5 . . ?
C13 C16 H16A 109.5 . . ?
C13 C16 H16B 109.5 . . ?
H16A C16 H16B 109.5 . . ?
C13 C16 H16C 109.5 . . ?
H16A C16 H16C 109.5 . . ?
H16B C16 H16C 109.5 . . ?
C18 C17 C19 108.7(3) . . ?
C18 C17 C20 109.1(3) . . ?
C19 C17 C20 106.3(3) . . ?
C18 C17 P2 106.8(2) . . ?
C19 C17 P2 117.2(3) . . ?
C20 C17 P2 108.5(2) . . ?
C17 C18 H18A 109.5 . . ?
C17 C18 H18B 109.5 . . ?
H18A C18 H18B 109.5 . . ?
C17 C18 H18C 109.5 . . ?
H18A C18 H18C 109.5 . . ?
H18B C18 H18C 109.5 . . ?
C17 C19 H19A 109.5 . . ?
C17 C19 H19B 109.5 . . ?
H19A C19 H19B 109.5 . . ?
C17 C19 H19C 109.5 . . ?
H19A C19 H19C 109.5 . . ?
H19B C19 H19C 109.5 . . ?
C17 C20 H20A 109.5 . . ?
C17 C20 H20B 109.5 . . ?
H20A C20 H20B 109.5 . . ?
C17 C20 H20C 109.5 . . ?
H20A C20 H20C 109.5 . . ?
H20B C20 H20C 109.5 . . ?

loop_
_geom_bond_atom_site_label_1
_geom_bond_atom_site_label_2
_geom_bond_distance
_geom_bond_site_symmetry_2
_geom_bond_publ_flag
Re1 N1 1.936(3) . ?
Re1 N2 1.959(3) . ?
Re1 P2 2.3817(8) . ?
Re1 Cl1 2.3839(9) . ?
Re1 P1 2.3967(8) . ?
P1 C1 1.839(3) . ?
P1 C5 1.904(4) . ?
P1 C9 1.907(3) . ?
P2 C4 1.847(3) . ?
P2 C17 1.899(4) . ?
P2 C13 1.908(4) . ?
N1 C2 1.487(4) . ?
N1 C3 1.495(4) . ?
N2 H2B 0.860(2) . ?
N2 H2A 0.859(2) . ?
C1 C2 1.522(4) . ?
C1 H1A 0.9900 . ?
C1 H1B 0.9900 . ?
C2 H2C 0.9900 . ?
C2 H2D 0.9900 . ?
C3 C4 1.524(5) . ?
C3 H3A 0.9900 . ?
C3 H3B 0.9900 . ?
C4 H4A 0.9900 . ?
C4 H4B 0.9900 . ?
C5 C7 1.536(5) . ?
C5 C6 1.537(5) . ?
C5 C8 1.544(5) . ?
C6 H6A 0.9800 . ?
C6 H6B 0.9800 . ?
C6 H6C 0.9800 . ?
C7 H7A 0.9800 . ?
C7 H7B 0.9800 . ?
C7 H7C 0.9800 . ?
C8 H8A 0.9800 . ?
C8 H8B 0.9800 . ?
C8 H8C 0.9800 . ?
C9 C11 1.535(5) . ?
C9 C10 1.542(5) . ?
C9 C12 1.554(4) . ?
C10 H10A 0.9800 . ?
C10 H10B 0.9800 . ?
C10 H10C 0.9800 . ?
C11 H11A 0.9800 . ?
C11 H11B 0.9800 . ?
C11 H11C 0.9800 . ?
C12 H12A 0.9800 . ?
C12 H12B 0.9800 . ?
C12 H12C 0.9800 . ?
C13 C15 1.529(5) . ?
C13 C16 1.538(5) . ?
C13 C14 1.549(5) . ?
C14 H14A 0.9800 . ?
C14 H14B 0.9800 . ?
C14 H14C 0.9800 . ?
C15 H15A 0.9800 . ?
C15 H15B 0.9800 . ?
C15 H15C 0.9800 . ?
C16 H16A 0.9800 . ?
C16 H16B 0.9800 . ?
C16 H16C 0.9800 . ?
C17 C18 1.534(5) . ?
C17 C19 1.535(5) . ?
C17 C20 1.547(5) . ?
C18 H18A 0.9800 . ?
C18 H18B 0.9800 . ?
C18 H18C 0.9800 . ?
C19 H19A 0.9800 . ?
C19 H19B 0.9800 . ?
C19 H19C 0.9800 . ?
C20 H20A 0.9800 . ?
C20 H20B 0.9800 . ?
C20 H20C 0.9800 . ?

loop_
_geom_torsion_atom_site_label_1
_geom_torsion_atom_site_label_2
_geom_torsion_atom_site_label_3
_geom_torsion_atom_site_label_4
_geom_torsion
_geom_torsion_site_symmetry_1
_geom_torsion_site_symmetry_2
_geom_torsion_site_symmetry_3
_geom_torsion_site_symmetry_4
_geom_torsion_publ_flag
C5 P1 C1 C2 -84.7(3) . . . . ?
C9 P1 C1 C2 160.6(2) . . . . ?
Re1 P1 C1 C2 33.9(3) . . . . ?
C3 N1 C2 C1 -166.5(3) . . . . ?
Re1 N1 C2 C1 16.9(4) . . . . ?
P1 C1 C2 N1 -34.3(4) . . . . ?
C2 N1 C3 C4 160.2(3) . . . . ?
Re1 N1 C3 C4 -23.1(4) . . . . ?
N1 C3 C4 P2 31.2(4) . . . . ?
C17 P2 C4 C3 -151.1(2) . . . . ?
C13 P2 C4 C3 96.1(3) . . . . ?
Re1 P2 C4 C3 -25.7(3) . . . . ?
C4 P2 C17 C18 166.8(2) . . . . ?
C13 P2 C17 C18 -84.4(3) . . . . ?
Re1 P2 C17 C18 55.7(3) . . . . ?
C4 P2 C17 C19 -71.0(3) . . . . ?
C13 P2 C17 C19 37.7(3) . . . . ?
Re1 P2 C17 C19 177.9(2) . . . . ?
C4 P2 C17 C20 49.3(3) . . . . ?
C13 P2 C17 C20 158.1(2) . . . . ?
Re1 P2 C17 C20 -61.8(3) . . . . ?
